data_7204743
loop_
_publ_author_name
'Lee Brammer'
'Guillermo M\'inguez Espallargas'
'Harry Adams'

_publ_section_title
;
 Involving metals in halogen--halogen interactions: second-sphere Lewis
 acid ligands for perhalometallate ions (M--XX'--C)
;
_journal_issue 60
_journal_name_full CrystEngComm
_journal_page_first 343
_journal_page_last 345
_journal_paper_doi 10.1039/b310412e
_journal_volume 5
_journal_year 2003
_chemical_formula_sum 'C10 H10 Cl4 Co I2 N2'
_chemical_formula_weight 612.73
_chemical_name_systematic
;
?
;
_space_group_IT_number 14
_symmetry_cell_setting monoclinic
_symmetry_space_group_name_Hall '-P 2ybc'
_symmetry_space_group_name_H-M 'P 1 21/c 1'
_atom_sites_solution_hydrogens geom
_atom_sites_solution_primary direct
_atom_sites_solution_secondary difmap
_audit_creation_method SHELXL-97
_cell_angle_alpha 90.00
_cell_angle_beta 96.306(2)
_cell_angle_gamma 90.00
_cell_formula_units_Z 4
_cell_length_a 6.9830(7)
_cell_length_b 16.1749(16)
_cell_length_c 15.7849(15)
_cell_measurement_reflns_used 3124
_cell_measurement_temperature 150(2)
_cell_measurement_theta_max 53.881
_cell_measurement_theta_min 5.191
_cell_volume 1772.1(3)
_computing_cell_refinement 'Bruker SMART'
_computing_data_collection 'Bruker SMART'
_computing_data_reduction 'Bruker SHELXTL'
_computing_molecular_graphics 'Bruker SHELXTL'
_computing_publication_material 'Bruker SHELXTL'
_computing_structure_refinement 'SHELXL-97 (Sheldrick, 1997)'
_computing_structure_solution 'SHELXS-97 (Sheldrick, 1990)'
_diffrn_ambient_temperature 150(2)
_diffrn_measured_fraction_theta_full 0.987
_diffrn_measured_fraction_theta_max 0.987
_diffrn_measurement_device_type 'Bruker SMART 1000 CCD area detector'
_diffrn_measurement_method 'omega scans'
_diffrn_radiation_monochromator graphite
_diffrn_radiation_source 'medium-focus sealed tube'
_diffrn_radiation_type MoK\a
_diffrn_radiation_wavelength 0.71073
_diffrn_reflns_av_R_equivalents 0.0514
_diffrn_reflns_av_sigmaI/netI 0.0653
_diffrn_reflns_limit_h_max 8
_diffrn_reflns_limit_h_min -9
_diffrn_reflns_limit_k_max 20
_diffrn_reflns_limit_k_min -21
_diffrn_reflns_limit_l_max 20
_diffrn_reflns_limit_l_min -19
_diffrn_reflns_number 12946
_diffrn_reflns_theta_full 27.52
_diffrn_reflns_theta_max 27.52
_diffrn_reflns_theta_min 1.81
_exptl_absorpt_coefficient_mu 5.043
_exptl_absorpt_correction_T_max 0.6325
_exptl_absorpt_correction_T_min 0.3225
_exptl_absorpt_correction_type empirical
_exptl_absorpt_process_details SADABS
_exptl_crystal_colour BLUE
_exptl_crystal_density_diffrn 2.297
_exptl_crystal_density_method 'not measured'
_exptl_crystal_description BLOCK
_exptl_crystal_F_000 1140
_exptl_crystal_size_max 0.29
_exptl_crystal_size_mid 0.18
_exptl_crystal_size_min 0.10
_refine_diff_density_max 1.062
_refine_diff_density_min -0.943
_refine_diff_density_rms 0.160
_refine_ls_extinction_method none
_refine_ls_goodness_of_fit_ref 0.926
_refine_ls_hydrogen_treatment mixed
_refine_ls_matrix_type full
_refine_ls_number_parameters 172
_refine_ls_number_reflns 4022
_refine_ls_number_restraints 0
_refine_ls_restrained_S_all 0.926
_refine_ls_R_factor_all 0.0668
_refine_ls_R_factor_gt 0.0362
_refine_ls_shift/su_max 0.002
_refine_ls_shift/su_mean 0.000
_refine_ls_structure_factor_coef Fsqd
_refine_ls_weighting_details 'calc w=1/[\s^2^(Fo^2^)+(0.0213P)^2^+0.0000P] where P=(Fo^2^+2Fc^2^)/3'
_refine_ls_weighting_scheme calc
_refine_ls_wR_factor_gt 0.0585
_refine_ls_wR_factor_ref 0.0653
_reflns_number_gt 2693
_reflns_number_total 4022
_reflns_threshold_expression >2sigma(I)
_cod_data_source_file b310412e.txt
_cod_data_source_block ilb130m
_cod_depositor_comments
;
The following automatic conversions were performed:
'_symmetry_cell_setting' value 'Monoclinic' changed to 'monoclinic'
according to '/home/saulius/struct/CIF-dictionaries/cif_core.dic'
dictionary named 'cif_core.dic' version 2.4.1 from 2010-06-29.

Automatic conversion script
Id: cif_fix_enum 1527 2010-12-29 10:47:43Z saulius 
;
_cod_original_sg_symbol_H-M P2(1)/c
_cod_database_code 7204743

loop_
_symmetry_equiv_pos_as_xyz
'x, y, z'
'-x, y+1/2, -z+1/2'
'-x, -y, -z'
'x, -y-1/2, z-1/2'

loop_
_atom_site_label
_atom_site_type_symbol
_atom_site_fract_x
_atom_site_fract_y
_atom_site_fract_z
_atom_site_U_iso_or_equiv
_atom_site_adp_type
_atom_site_occupancy
_atom_site_symmetry_multiplicity
_atom_site_calc_flag
_atom_site_refinement_flags
_atom_site_disorder_assembly
_atom_site_disorder_group
Co1 Co 0.90657(10) 1.10803(4) 0.31906(4) 0.02186(17) Uani 1 1 d . . .
Cl1 Cl 0.81083(19) 1.22710(7) 0.37678(8) 0.0289(3) Uani 1 1 d . . .
Cl2 Cl 0.76921(18) 1.00004(7) 0.38396(8) 0.0271(3) Uani 1 1 d . . .
Cl3 Cl 1.23358(18) 1.08755(8) 0.34160(8) 0.0279(3) Uani 1 1 d . . .
Cl4 Cl 0.81673(18) 1.10850(8) 0.17570(8) 0.0277(3) Uani 1 1 d . . .
I1 I 1.19464(5) 1.33670(2) 0.37684(2) 0.03165(11) Uani 1 1 d . . .
N1 N 1.6553(6) 1.4927(3) 0.3167(3) 0.0330(11) Uani 1 1 d . . .
H1A H 1.6779 1.5223 0.2721 0.040 Uiso 1 1 calc R . .
C2 C 1.4885(8) 1.4500(3) 0.3136(3) 0.0291(13) Uani 1 1 d . . .
H2A H 1.3986 1.4514 0.2639 0.035 Uiso 1 1 calc R . .
C3 C 1.4504(7) 1.4046(3) 0.3832(3) 0.0226(11) Uani 1 1 d . . .
C4 C 1.5836(7) 1.4034(3) 0.4548(3) 0.0260(12) Uani 1 1 d . . .
H4A H 1.5588 1.3723 0.5034 0.031 Uiso 1 1 calc R . .
C5 C 1.7509(8) 1.4472(3) 0.4554(4) 0.0376(14) Uani 1 1 d . . .
H5A H 1.8421 1.4468 0.5048 0.045 Uiso 1 1 calc R . .
C6 C 1.7880(8) 1.4919(3) 0.3850(4) 0.0396(15) Uani 1 1 d . . .
H6A H 1.9053 1.5216 0.3846 0.048 Uiso 1 1 calc R . .
I11 I 1.20177(6) 1.22657(2) 0.13194(2) 0.03827(12) Uani 1 1 d . . .
N11 N 1.5985(7) 1.3832(2) 0.0200(3) 0.0318(11) Uani 1 1 d . . .
H11A H 1.5981 1.4091 -0.0291 0.038 Uiso 1 1 calc R . .
C12 C 1.4432(8) 1.3375(3) 0.0335(3) 0.0273(12) Uani 1 1 d . . .
H12A H 1.3355 1.3342 -0.0087 0.033 Uiso 1 1 calc R . .
C13 C 1.4437(7) 1.2958(3) 0.1090(3) 0.0267(12) Uani 1 1 d . . .
C14 C 1.5998(8) 1.3016(3) 0.1690(3) 0.0338(14) Uani 1 1 d . . .
H14A H 1.6013 1.2723 0.2212 0.041 Uiso 1 1 calc R . .
C15 C 1.7552(8) 1.3500(4) 0.1537(4) 0.0402(15) Uani 1 1 d . . .
H15A H 1.8633 1.3547 0.1956 0.048 Uiso 1 1 calc R . .
C16 C 1.7520(8) 1.3913(3) 0.0770(4) 0.0402(15) Uani 1 1 d . . .
H16A H 1.8576 1.4249 0.0652 0.048 Uiso 1 1 calc R . .

loop_
_atom_site_aniso_label
_atom_site_aniso_U_11
_atom_site_aniso_U_22
_atom_site_aniso_U_33
_atom_site_aniso_U_23
_atom_site_aniso_U_13
_atom_site_aniso_U_12
Co1 0.0237(4) 0.0238(4) 0.0186(4) -0.0010(3) 0.0046(3) -0.0014(3)
Cl1 0.0354(8) 0.0241(6) 0.0282(7) -0.0028(6) 0.0078(6) -0.0010(6)
Cl2 0.0316(7) 0.0257(7) 0.0249(7) 0.0017(5) 0.0065(6) -0.0034(5)
Cl3 0.0252(7) 0.0370(8) 0.0212(7) -0.0056(6) 0.0018(6) 0.0024(6)
Cl4 0.0313(7) 0.0333(7) 0.0186(7) 0.0008(6) 0.0029(6) -0.0003(6)
I1 0.0333(2) 0.0303(2) 0.0307(2) 0.00082(16) 0.00047(16) -0.00434(16)
N1 0.040(3) 0.029(3) 0.032(3) 0.010(2) 0.013(2) 0.003(2)
C2 0.034(3) 0.032(3) 0.020(3) -0.003(2) 0.000(3) 0.006(3)
C3 0.022(3) 0.022(3) 0.026(3) -0.002(2) 0.011(2) -0.001(2)
C4 0.033(3) 0.028(3) 0.016(3) 0.005(2) 0.003(2) -0.002(2)
C5 0.031(3) 0.050(4) 0.029(3) 0.009(3) -0.008(3) -0.008(3)
C6 0.024(3) 0.040(3) 0.054(4) 0.006(3) 0.002(3) -0.003(3)
I11 0.0492(3) 0.0377(2) 0.0308(2) 0.00200(18) 0.01783(18) -0.00403(19)
N11 0.052(3) 0.025(2) 0.021(3) -0.0003(19) 0.016(2) 0.000(2)
C12 0.035(3) 0.022(3) 0.025(3) 0.000(2) 0.004(2) 0.004(2)
C13 0.032(3) 0.024(3) 0.024(3) 0.000(2) 0.008(3) 0.004(2)
C14 0.047(4) 0.028(3) 0.027(3) 0.000(2) 0.004(3) 0.008(3)
C15 0.033(4) 0.050(4) 0.036(4) -0.013(3) -0.006(3) 0.015(3)
C16 0.034(4) 0.036(3) 0.052(4) -0.022(3) 0.010(3) -0.004(3)

loop_
_atom_type_symbol
_atom_type_description
_atom_type_scat_dispersion_real
_atom_type_scat_dispersion_imag
_atom_type_scat_source
C C 0.0033 0.0016 'International Tables Vol C Tables 4.2.6.8 and 6.1.1.4'
H H 0.0000 0.0000 'International Tables Vol C Tables 4.2.6.8 and 6.1.1.4'
N N 0.0061 0.0033 'International Tables Vol C Tables 4.2.6.8 and 6.1.1.4'
Cl Cl 0.1484 0.1585 'International Tables Vol C Tables 4.2.6.8 and 6.1.1.4'
Co Co 0.3494 0.9721 'International Tables Vol C Tables 4.2.6.8 and 6.1.1.4'
I I -0.4742 1.8119 'International Tables Vol C Tables 4.2.6.8 and 6.1.1.4'

loop_
_geom_angle_atom_site_label_1
_geom_angle_atom_site_label_2
_geom_angle_atom_site_label_3
_geom_angle
_geom_angle_site_symmetry_1
_geom_angle_site_symmetry_3
_geom_angle_publ_flag
Cl1 Co1 Cl4 109.60(5) . . ?
Cl1 Co1 Cl2 108.21(5) . . ?
Cl4 Co1 Cl2 111.32(5) . . ?
Cl1 Co1 Cl3 113.15(5) . . ?
Cl4 Co1 Cl3 108.34(5) . . ?
Cl2 Co1 Cl3 106.21(5) . . ?
C6 N1 C2 122.7(5) . . ?
N1 C2 C3 119.2(5) . . ?
C2 C3 C4 119.3(5) . . ?
C2 C3 I1 118.9(4) . . ?
C4 C3 I1 121.8(4) . . ?
C5 C4 C3 119.8(5) . . ?
C4 C5 C6 120.2(5) . . ?
N1 C6 C5 118.7(5) . . ?
C16 N11 C12 123.4(5) . . ?
N11 C12 C13 118.8(5) . . ?
C14 C13 C12 119.7(5) . . ?
C14 C13 I11 121.0(4) . . ?
C12 C13 I11 119.3(4) . . ?
C13 C14 C15 120.1(5) . . ?
C14 C15 C16 119.3(5) . . ?
N11 C16 C15 118.7(6) . . ?

loop_
_geom_bond_atom_site_label_1
_geom_bond_atom_site_label_2
_geom_bond_distance
_geom_bond_site_symmetry_2
_geom_bond_publ_flag
Co1 Cl1 2.2628(14) . ?
Co1 Cl4 2.2809(14) . ?
Co1 Cl2 2.2883(14) . ?
Co1 Cl3 2.2961(14) . ?
I1 C3 2.089(5) . ?
N1 C6 1.342(7) . ?
N1 C2 1.351(6) . ?
C2 C3 1.371(7) . ?
C3 C4 1.383(6) . ?
C4 C5 1.365(7) . ?
C5 C6 1.374(7) . ?
I11 C13 2.091(5) . ?
N11 C16 1.328(7) . ?
N11 C12 1.349(6) . ?
C12 C13 1.370(7) . ?
C13 C14 1.366(7) . ?
C14 C15 1.380(8) . ?
C15 C16 1.382(8) . ?

loop_
_geom_torsion_atom_site_label_1
_geom_torsion_atom_site_label_2
_geom_torsion_atom_site_label_3
_geom_torsion_atom_site_label_4
_geom_torsion
_geom_torsion_site_symmetry_1
_geom_torsion_site_symmetry_2
_geom_torsion_site_symmetry_3
_geom_torsion_site_symmetry_4
_geom_torsion_publ_flag
C6 N1 C2 C3 0.9(8) . . . . ?
N1 C2 C3 C4 -0.1(7) . . . . ?
N1 C2 C3 I1 -178.7(3) . . . . ?
C2 C3 C4 C5 -0.1(8) . . . . ?
I1 C3 C4 C5 178.5(4) . . . . ?
C3 C4 C5 C6 -0.5(8) . . . . ?
C2 N1 C6 C5 -1.5(8) . . . . ?
C4 C5 C6 N1 1.3(9) . . . . ?
C16 N11 C12 C13 -1.1(8) . . . . ?
N11 C12 C13 C14 0.3(7) . . . . ?
N11 C12 C13 I11 178.7(3) . . . . ?
C12 C13 C14 C15 0.7(8) . . . . ?
I11 C13 C14 C15 -177.8(4) . . . . ?
C13 C14 C15 C16 -0.9(8) . . . . ?
C12 N11 C16 C15 1.0(8) . . . . ?
C14 C15 C16 N11 0.0(8) . . . . ?
